data_1505060
loop_
_publ_author_name
'Nakamura, Kazuki'
'Hasegawa, Yasuchika'
'Kawai, Hideki'
'Yasuda, Naoki'
'Kanehisa, Nobuko'
'Kai, Yasushi'
'Nagamura, Toshihiko'
'Yanagida, Shozo'
'Wada, Yuji'

_publ_section_title
;
 Enhanced lasing properties of dissymmetric Eu(III) complex with bidentate
 phosphine ligands.
;
_journal_issue 16
_journal_name_full 'The journal of physical chemistry. A'
_journal_page_first 3029
_journal_page_last 3037
_journal_paper_doi 10.1021/jp067672h
_journal_volume 111
_journal_year 2007
_chemical_formula_moiety 'C51 H31 F18 Eu O8 P2 '
_chemical_formula_sum 'C51 H31 Eu F18 O8 P2'
_chemical_formula_weight 1327.68
_space_group_IT_number 14
_symmetry_cell_setting monoclinic
_symmetry_Int_Tables_number 14
_symmetry_space_group_name_Hall '-P 2yn'
_symmetry_space_group_name_H-M 'P 1 21/n 1'
_cell_angle_alpha 90
_cell_angle_beta 110.9240(4)
_cell_angle_gamma 90
_cell_formula_units_Z 4
_cell_length_a 13.3063(2)
_cell_length_b 31.7409(6)
_cell_length_c 13.5077(2)
_cell_measurement_reflns_used 42268
_cell_measurement_temperature 296.2
_cell_measurement_theta_max 27.5
_cell_measurement_theta_min 1.6
_cell_volume 5328.81(15)
_computing_cell_refinement PROCESS-AUTO
_computing_data_collection PROCESS-AUTO
_computing_data_reduction 'teXsan Ver. 1.11'
_computing_publication_material 'teXsan Ver. 1.11'
_computing_structure_refinement 'teXsan Ver. 1.10'
_computing_structure_solution 'DIRDIF94 (PATTY)'
_diffrn_detector_area_resol_mean 10.00
_diffrn_measured_fraction_theta_full 0.9986
_diffrn_measured_fraction_theta_max 0.9986
_diffrn_measurement_device_type 'Rigaku RAXIS-RAPID Imaging Plate'
_diffrn_measurement_method \w
_diffrn_radiation_type 'Mo K\a'
_diffrn_radiation_wavelength 0.7107
_diffrn_reflns_av_R_equivalents 0.070
_diffrn_reflns_limit_h_max 17
_diffrn_reflns_limit_h_min -17
_diffrn_reflns_limit_k_max 41
_diffrn_reflns_limit_k_min -41
_diffrn_reflns_limit_l_max 17
_diffrn_reflns_limit_l_min -17
_diffrn_reflns_number 47436
_diffrn_reflns_theta_full 27.47
_diffrn_reflns_theta_max 27.47
_exptl_absorpt_coefficient_mu 1.349
_exptl_absorpt_correction_T_max 0.874
_exptl_absorpt_correction_T_min 0.727
_exptl_absorpt_correction_type multi-scan
_exptl_absorpt_process_details '(Higashi, 1995)'
_exptl_crystal_colour colorless
_exptl_crystal_density_diffrn 1.655
_exptl_crystal_density_method 'not measured'
_exptl_crystal_description prism
_exptl_crystal_size_max 0.200
_exptl_crystal_size_mid 0.100
_exptl_crystal_size_min 0.100
_refine_diff_density_max 1.47
_refine_diff_density_min -1.03
_refine_ls_extinction_method none
_refine_ls_goodness_of_fit_ref 1.247
_refine_ls_hydrogen_treatment noref
_refine_ls_number_parameters 688
_refine_ls_number_reflns 46895
_refine_ls_R_factor_gt 0.0671
_refine_ls_shift/su_max 0.0191
_refine_ls_structure_factor_coef Fsqd
_refine_ls_weighting_details 'w = 1/[\s^2^(Fo^2^) + (0.05000(Max(Fo^2^,0) + 2Fc^2^)/3)^2^]'
_refine_ls_weighting_scheme calc
_refine_ls_wR_factor_ref 0.1429
_reflns_number_gt 28274
_reflns_number_total 12187
_reflns_threshold_expression F^2^>2.0\s(F^2^)
_cod_data_source_file jp067672hsi20061118_122113.cif
_cod_data_source_block Eu(hfa)3(BIPHEPO)
_cod_original_cell_volume 5328.8(2)
_cod_original_formula_sum 'C51 H31 F18 Eu O8 P2 '
_cod_database_code 1505060

loop_
_symmetry_equiv_pos_as_xyz
x,y,z
1/2-x,1/2+y,1/2-z
-x,-y,-z
1/2+x,1/2-y,1/2+z

loop_
_atom_site_label
_atom_site_type_symbol
_atom_site_fract_x
_atom_site_fract_y
_atom_site_fract_z
_atom_site_U_iso_or_equiv
_atom_site_adp_type
_atom_site_occupancy
_atom_site_calc_flag
_atom_site_refinement_flags
Eu(1) Eu 0.21298(1) 0.104064(5) 0.30305(1) 0.02840(4) Uani 1.00 d .
P(1) P 0.16938(7) 0.21717(3) 0.26153(7) 0.0293(2) Uani 1.00 d .
P(2) P 0.18682(7) 0.12320(3) 0.01753(7) 0.0316(2) Uani 1.00 d .
F(1) F -0.2146(3) 0.0361(2) 0.1751(2) 0.201(2) Uani 1.00 d .
F(2) F -0.1939(3) 0.0743(1) 0.0646(3) 0.172(2) Uani 1.00 d .
F(3) F -0.1147(2) 0.0218(1) 0.0949(3) 0.130(1) Uani 1.00 d .
F(4) F -0.1173(2) 0.12360(8) 0.4811(2) 0.0657(8) Uani 1.00 d .
F(5) F 0.0450(2) 0.14414(9) 0.5559(2) 0.0726(9) Uani 1.00 d .
F(6) F -0.0651(2) 0.18126(8) 0.4344(2) 0.0805(10) Uani 1.00 d .
F(7) F 0.3534(4) 0.1704(1) 0.6613(3) 0.194(2) Uani 1.00 d .
F(8) F 0.3922(5) 0.1191(1) 0.7584(3) 0.207(2) Uani 1.00 d .
F(9) F 0.4825(4) 0.1351(2) 0.6818(4) 0.197(2) Uani 1.00 d .
F(11) F 0.0883(5) -0.0109(2) 0.4782(5) 0.084(2) Uiso 0.50 d P
F(12) F 0.2540(5) -0.0325(2) 0.5008(5) 0.104(2) Uiso 0.50 d P
F(13) F 0.5717(3) 0.1533(1) 0.3048(3) 0.137(1) Uiso 1.00 d .
F(14) F 0.6557(3) 0.1004(1) 0.3366(3) 0.153(1) Uiso 1.00 d .
F(15) F 0.6364(8) 0.1031(4) 0.4675(9) 0.194(4) Uiso 0.50 d P
F(16) F 0.3522(3) -0.0416(1) 0.2913(3) 0.132(1) Uiso 1.00 d .
F(17) F 0.3211(3) -0.0239(1) 0.1382(4) 0.160(2) Uani 1.00 d .
F(18) F 0.4811(2) -0.02827(10) 0.2410(3) 0.143(2) Uani 1.00 d .
F(19) F 0.1204(5) 0.0105(2) 0.6049(5) 0.166(2) Uiso 0.75 d P
F(20) F 0.2524(3) -0.0151(1) 0.6360(3) 0.081(1) Uiso 0.75 d P
F(22) F 0.6018(4) 0.1357(2) 0.4605(4) 0.072(1) Uiso 0.50 d P
F(23) F 0.1397(6) -0.0237(2) 0.4864(5) 0.092(2) Uiso 0.50 d P
O(1) O 0.0346(2) 0.07497(7) 0.2098(2) 0.0357(7) Uani 1.00 d .
O(2) O 0.0890(2) 0.13009(7) 0.3813(2) 0.0385(7) Uani 1.00 d .
O(3) O 0.2286(2) 0.17682(6) 0.3018(2) 0.0319(6) Uani 1.00 d .
O(4) O 0.1780(2) 0.11918(7) 0.1247(2) 0.0336(7) Uani 1.00 d .
O(5) O 0.2865(2) 0.04166(8) 0.2523(2) 0.0477(8) Uani 1.00 d .
O(6) O 0.3971(2) 0.11635(8) 0.3228(2) 0.0558(9) Uani 1.00 d .
O(7) O 0.3167(2) 0.12044(8) 0.4859(2) 0.0556(9) Uani 1.00 d .
O(8) O 0.2004(2) 0.04691(7) 0.4149(2) 0.0468(8) Uani 1.00 d .
C(1) C 0.0459(3) 0.2062(1) 0.1525(3) 0.0297(9) Uani 1.00 d .
C(2) C -0.0420(3) 0.1969(1) 0.1813(3) 0.040(1) Uani 1.00 d .
C(3) C -0.1356(3) 0.1805(1) 0.1093(3) 0.049(1) Uani 1.00 d .
C(4) C -0.1426(3) 0.1726(1) 0.0080(3) 0.051(1) Uani 1.00 d .
C(5) C -0.0569(3) 0.1819(1) -0.0235(3) 0.044(1) Uani 1.00 d .
C(6) C 0.0393(3) 0.1984(1) 0.0483(3) 0.0328(10) Uani 1.00 d .
C(7) C 0.1339(3) 0.2425(1) 0.3652(3) 0.033(1) Uani 1.00 d .
C(8) C 0.1791(3) 0.2268(1) 0.4665(3) 0.041(1) Uani 1.00 d .
C(9) C 0.1553(4) 0.2461(1) 0.5473(3) 0.054(1) Uani 1.00 d .
C(10) C 0.0906(4) 0.2803(1) 0.5290(3) 0.058(1) Uani 1.00 d .
C(11) C 0.0464(3) 0.2966(1) 0.4287(4) 0.058(1) Uani 1.00 d .
C(12) C 0.0667(3) 0.2778(1) 0.3457(3) 0.050(1) Uani 1.00 d .
C(13) C 0.2574(3) 0.2528(1) 0.2273(3) 0.035(1) Uani 1.00 d .
C(14) C 0.2328(3) 0.2944(1) 0.2026(3) 0.046(1) Uani 1.00 d .
C(15) C 0.3056(4) 0.3207(1) 0.1812(3) 0.066(2) Uani 1.00 d .
C(16) C 0.4027(4) 0.3050(2) 0.1845(3) 0.069(2) Uani 1.00 d .
C(17) C 0.4287(3) 0.2630(2) 0.2086(3) 0.061(2) Uani 1.00 d .
C(18) C 0.3558(3) 0.2366(1) 0.2317(3) 0.044(1) Uani 1.00 d .
C(19) C 0.1324(3) 0.2504(1) -0.0285(3) 0.040(1) Uani 1.00 d .
C(20) C 0.2017(3) 0.2612(1) -0.0783(3) 0.048(1) Uani 1.00 d .
C(21) C 0.2630(3) 0.2313(1) -0.1022(3) 0.050(1) Uani 1.00 d .
C(22) C 0.2563(3) 0.1897(1) -0.0752(3) 0.042(1) Uani 1.00 d .
C(23) C 0.1885(3) 0.1779(1) -0.0208(2) 0.0337(10) Uani 1.00 d .
C(24) C 0.1252(3) 0.2083(1) 0.0026(2) 0.0320(10) Uani 1.00 d .
C(25) C 0.3102(3) 0.1006(1) 0.0144(3) 0.0360(10) Uani 1.00 d .
C(26) C 0.4071(3) 0.1191(1) 0.0722(4) 0.058(1) Uani 1.00 d .
C(27) C 0.5031(3) 0.1024(2) 0.0698(4) 0.073(2) Uani 1.00 d .
C(28) C 0.5018(3) 0.0678(2) 0.0107(4) 0.066(2) Uani 1.00 d .
C(29) C 0.4062(4) 0.0488(1) -0.0481(4) 0.070(2) Uani 1.00 d .
C(30) C 0.3093(3) 0.0653(1) -0.0461(3) 0.050(1) Uani 1.00 d .
C(31) C 0.0802(3) 0.0960(1) -0.0815(3) 0.034(1) Uani 1.00 d .
C(32) C 0.0623(3) 0.1001(1) -0.1892(3) 0.050(1) Uani 1.00 d .
C(33) C -0.0176(4) 0.0769(1) -0.2626(3) 0.063(1) Uani 1.00 d .
C(34) C -0.0794(3) 0.0494(1) -0.2310(3) 0.061(1) Uani 1.00 d .
C(35) C -0.0631(3) 0.0455(2) -0.1250(3) 0.069(2) Uani 1.00 d .
C(36) C 0.0166(3) 0.0689(1) -0.0510(3) 0.051(1) Uani 1.00 d .
C(37) C 0.4754(3) 0.0944(1) 0.3306(4) 0.073(2) Uani 1.00 d .
C(39) C 0.4738(3) 0.0515(1) 0.3077(5) 0.082(2) Uani 1.00 d .
C(40) C 0.3804(3) 0.0295(1) 0.2687(3) 0.054(1) Uani 1.00 d .
C(41) C 0.3893(4) -0.0151(2) 0.2351(6) 0.097(2) Uani 1.00 d .
C(42) C 0.2241(3) 0.0423(1) 0.5118(3) 0.056(1) Uani 1.00 d .
C(44) C 0.2786(4) 0.0689(1) 0.5923(3) 0.067(2) Uani 1.00 d .
C(45) C 0.3212(3) 0.1064(1) 0.5722(3) 0.056(1) Uani 1.00 d .
C(46) C 0.3812(6) 0.1336(2) 0.6677(4) 0.095(2) Uani 1.00 d .
C(47) C -0.0507(3) 0.0738(1) 0.2280(3) 0.037(1) Uani 1.00 d .
C(48) C -0.1424(3) 0.0492(2) 0.1487(4) 0.062(2) Uani 1.00 d .
C(49) C -0.0741(3) 0.0921(1) 0.3113(3) 0.040(1) Uani 1.00 d .
C(50) C -0.0023(3) 0.1194(1) 0.3800(3) 0.034(1) Uani 1.00 d .
C(51) C -0.0366(3) 0.1423(1) 0.4625(3) 0.051(1) Uani 1.00 d .
C(52) C 0.1985(6) -0.0033(2) 0.5443(6) 0.124(2) Uiso 1.00 d .
C(54) C 0.5936(5) 0.1237(2) 0.3874(6) 0.108(2) Uiso 1.00 d .
H(1) H 0.2876 0.0613 0.6668 0.0805 Uiso 1.00 calc .
H(2) H 0.2094 0.2903 -0.0943 0.0568 Uiso 1.00 calc .
H(3) H 0.1640 0.3059 0.2027 0.0576 Uiso 1.00 calc .
H(4) H 0.2406 0.0527 -0.0863 0.0626 Uiso 1.00 calc .
H(5) H -0.1065 0.0259 -0.1002 0.0821 Uiso 1.00 calc .
H(6) H -0.0295 0.0803 -0.3370 0.0746 Uiso 1.00 calc .
H(7) H 0.0341 0.2886 0.2732 0.0617 Uiso 1.00 calc .
H(8) H -0.2094 0.1606 -0.0438 0.0593 Uiso 1.00 calc .
H(9) H 0.0872 0.2721 -0.0135 0.0474 Uiso 1.00 calc .
H(10) H 0.3727 0.2069 0.2496 0.0554 Uiso 1.00 calc .
H(11) H 0.1077 0.1188 -0.2114 0.0607 Uiso 1.00 calc .
H(12) H 0.0721 0.2934 0.5845 0.0693 Uiso 1.00 calc .
H(13) H 0.0016 0.3224 0.4160 0.0683 Uiso 1.00 calc .
H(14) H 0.2269 0.2023 0.4792 0.0495 Uiso 1.00 calc .
H(15) H -0.0380 0.2021 0.2529 0.0455 Uiso 1.00 calc .
H(16) H 0.4972 0.2516 0.2101 0.0753 Uiso 1.00 calc .
H(17) H 0.1865 0.2352 0.6192 0.0635 Uiso 1.00 calc .
H(18) H 0.4070 0.1442 0.1152 0.0708 Uiso 1.00 calc .
H(19) H -0.1426 0.0862 0.3207 0.0501 Uiso 1.00 calc .
H(20) H 0.5719 0.1150 0.1132 0.0869 Uiso 1.00 calc .
H(21) H 0.4559 0.3226 0.1708 0.0849 Uiso 1.00 calc .
H(22) H -0.0635 0.1759 -0.0965 0.0524 Uiso 1.00 calc .
H(23) H 0.3112 0.2387 -0.1385 0.0603 Uiso 1.00 calc .
H(24) H 0.2980 0.1684 -0.0955 0.0519 Uiso 1.00 calc .
H(25) H -0.1964 0.1744 0.1306 0.0576 Uiso 1.00 calc .
H(26) H 0.4072 0.0240 -0.0897 0.0839 Uiso 1.00 calc .
H(27) H 0.0276 0.0663 0.0249 0.0600 Uiso 1.00 calc .
H(28) H 0.2861 0.3502 0.1608 0.0808 Uiso 1.00 calc .
H(29) H 0.5425 0.0365 0.3191 0.0996 Uiso 1.00 calc .
H(30) H 0.5690 0.0570 0.0083 0.0777 Uiso 1.00 calc .
H(31) H -0.1365 0.0339 -0.2824 0.0738 Uiso 1.00 calc .

loop_
_atom_site_aniso_label
_atom_site_aniso_U_11
_atom_site_aniso_U_22
_atom_site_aniso_U_33
_atom_site_aniso_U_12
_atom_site_aniso_U_13
_atom_site_aniso_U_23
Eu(1) 0.02735(8) 0.02635(8) 0.03100(9) -0.00006(9) 0.00981(7) -0.00078(9)
P(1) 0.0306(5) 0.0274(5) 0.0315(5) 0.0018(4) 0.0133(4) 0.0013(4)
P(2) 0.0325(5) 0.0315(5) 0.0335(5) -0.0017(4) 0.0150(4) -0.0017(4)
F(1) 0.169(3) 0.377(7) 0.087(3) -0.222(4) 0.081(3) -0.109(3)
F(2) 0.156(3) 0.123(3) 0.128(3) -0.042(3) -0.081(3) 0.002(3)
F(3) 0.071(2) 0.142(3) 0.160(3) -0.036(2) 0.023(2) -0.098(3)
F(4) 0.066(2) 0.082(2) 0.070(2) -0.017(1) 0.051(1) -0.019(1)
F(5) 0.067(2) 0.108(2) 0.052(2) -0.005(2) 0.033(1) -0.024(1)
F(6) 0.117(2) 0.052(2) 0.100(2) 0.022(2) 0.073(2) 0.002(1)
F(7) 0.260(5) 0.074(3) 0.122(3) 0.059(3) -0.084(3) -0.052(2)
F(8) 0.382(8) 0.138(4) 0.053(2) -0.089(4) 0.018(4) -0.019(2)
F(9) 0.120(3) 0.233(6) 0.183(5) -0.049(4) -0.015(3) -0.122(4)
F(17) 0.112(3) 0.107(3) 0.226(5) 0.002(2) 0.019(3) -0.103(3)
F(18) 0.075(2) 0.075(2) 0.280(5) 0.007(2) 0.064(3) -0.070(3)
O(1) 0.030(1) 0.043(2) 0.033(1) -0.007(1) 0.010(1) -0.006(1)
O(2) 0.036(1) 0.039(1) 0.044(2) -0.007(1) 0.019(1) -0.006(1)
O(3) 0.030(1) 0.027(1) 0.036(1) 0.001(1) 0.009(1) 0.001(1)
O(4) 0.038(1) 0.034(1) 0.029(1) -0.001(1) 0.012(1) -0.0028(10)
O(5) 0.041(1) 0.037(2) 0.069(2) 0.004(1) 0.024(1) -0.007(1)
O(6) 0.032(1) 0.047(2) 0.087(2) 0.000(1) 0.020(1) -0.009(1)
O(7) 0.060(2) 0.054(2) 0.038(2) -0.014(1) 0.000(1) 0.000(1)
O(8) 0.061(2) 0.035(2) 0.038(2) -0.006(1) 0.009(1) 0.007(1)
C(1) 0.032(2) 0.026(2) 0.031(2) 0.005(2) 0.012(2) 0.005(1)
C(2) 0.037(2) 0.049(2) 0.035(2) 0.007(2) 0.015(2) 0.004(2)
C(3) 0.039(2) 0.059(3) 0.052(3) -0.002(2) 0.020(2) 0.001(2)
C(4) 0.029(2) 0.050(3) 0.066(3) -0.006(2) 0.008(2) 0.000(2)
C(5) 0.040(2) 0.048(2) 0.042(2) 0.007(2) 0.012(2) -0.004(2)
C(6) 0.030(2) 0.031(2) 0.038(2) 0.006(2) 0.013(2) 0.005(2)
C(7) 0.034(2) 0.030(2) 0.040(2) -0.006(2) 0.020(2) -0.006(2)
C(8) 0.053(2) 0.033(2) 0.042(2) -0.003(2) 0.021(2) -0.001(2)
C(9) 0.079(3) 0.046(3) 0.041(2) -0.006(2) 0.027(2) -0.007(2)
C(10) 0.070(3) 0.058(3) 0.061(3) -0.017(2) 0.042(3) -0.021(2)
C(11) 0.054(3) 0.052(3) 0.075(3) 0.006(2) 0.033(3) -0.010(2)
C(12) 0.052(2) 0.048(3) 0.055(3) 0.017(2) 0.026(2) -0.004(2)
C(13) 0.040(2) 0.034(2) 0.030(2) -0.002(2) 0.011(2) -0.002(2)
C(14) 0.057(2) 0.036(2) 0.039(2) -0.008(2) 0.011(2) 0.005(2)
C(15) 0.100(4) 0.055(3) 0.032(3) -0.032(3) 0.011(2) 0.005(2)
C(16) 0.083(4) 0.096(4) 0.032(2) -0.044(3) 0.025(3) -0.001(2)
C(17) 0.049(3) 0.096(4) 0.045(3) -0.022(3) 0.026(2) -0.009(2)
C(18) 0.037(2) 0.060(3) 0.040(2) -0.007(2) 0.019(2) -0.006(2)
C(19) 0.043(2) 0.035(2) 0.037(2) 0.005(2) 0.007(2) 0.001(2)
C(20) 0.056(2) 0.042(2) 0.044(2) -0.002(2) 0.018(2) 0.015(2)
C(21) 0.064(3) 0.052(3) 0.048(2) -0.004(2) 0.037(2) 0.006(2)
C(22) 0.048(2) 0.039(2) 0.046(2) -0.002(2) 0.027(2) 0.001(2)
C(23) 0.039(2) 0.035(2) 0.027(2) -0.003(2) 0.012(2) -0.004(2)
C(24) 0.034(2) 0.037(2) 0.023(2) 0.000(2) 0.008(2) 0.000(1)
C(25) 0.033(2) 0.034(2) 0.043(2) 0.004(2) 0.017(2) 0.004(2)
C(26) 0.045(2) 0.052(3) 0.079(3) 0.001(2) 0.026(2) -0.018(2)
C(27) 0.035(2) 0.069(3) 0.109(4) -0.002(2) 0.018(2) -0.014(3)
C(28) 0.050(3) 0.068(3) 0.088(4) 0.013(3) 0.034(3) 0.012(3)
C(29) 0.073(3) 0.047(3) 0.104(4) 0.016(3) 0.049(3) -0.010(3)
C(30) 0.043(2) 0.039(2) 0.074(3) 0.001(2) 0.029(2) -0.008(2)
C(31) 0.032(2) 0.036(2) 0.033(2) 0.002(2) 0.012(2) -0.005(2)
C(32) 0.062(2) 0.046(2) 0.041(2) -0.010(2) 0.015(2) 0.004(2)
C(33) 0.074(3) 0.063(3) 0.040(3) -0.010(3) 0.006(2) -0.001(2)
C(34) 0.055(3) 0.078(3) 0.045(3) -0.023(2) 0.009(2) -0.018(2)
C(35) 0.058(3) 0.100(4) 0.060(3) -0.036(3) 0.033(2) -0.028(3)
C(36) 0.048(2) 0.075(3) 0.033(2) -0.019(2) 0.017(2) -0.012(2)
C(37) 0.033(2) 0.051(3) 0.123(4) -0.003(2) 0.015(3) -0.012(3)
C(39) 0.034(2) 0.045(3) 0.163(5) 0.003(2) 0.029(3) -0.017(3)
C(40) 0.045(2) 0.038(2) 0.080(3) 0.003(2) 0.025(2) -0.008(2)
C(41) 0.055(3) 0.059(4) 0.185(7) -0.007(3) 0.054(4) -0.028(4)
C(42) 0.074(3) 0.039(2) 0.050(3) -0.010(2) 0.015(2) 0.014(2)
C(44) 0.101(4) 0.057(3) 0.036(3) -0.010(3) 0.015(3) 0.005(2)
C(45) 0.065(3) 0.045(2) 0.040(2) -0.003(2) -0.004(2) 0.000(2)
C(46) 0.111(5) 0.076(4) 0.052(4) -0.019(4) -0.029(3) 0.000(3)
C(47) 0.036(2) 0.036(2) 0.038(2) -0.009(2) 0.014(2) 0.002(2)
C(48) 0.041(2) 0.087(4) 0.058(3) -0.014(3) 0.018(2) -0.023(3)
C(49) 0.041(2) 0.044(2) 0.042(2) -0.009(2) 0.023(2) -0.003(2)
C(50) 0.039(2) 0.033(2) 0.035(2) 0.000(2) 0.020(2) 0.003(2)
C(51) 0.051(3) 0.058(3) 0.055(3) 0.001(2) 0.032(2) -0.001(2)

loop_
_atom_type_symbol
_atom_type_description
_atom_type_scat_dispersion_real
_atom_type_scat_dispersion_imag
_atom_type_scat_source
C C 0.003 0.002
;International Tables for Crystallography
(1992, Vol. C, Tables 4.2.6.8 and 6.1.1.1)
;
H H 0.000 0.000
;International Tables for Crystallography
(1992, Vol. C, Table 6.1.1.2)
;
O O 0.011 0.006
;International Tables for Crystallography
(1992, Vol. C, Tables 4.2.6.8 and 6.1.1.1)
;
P P 0.102 0.094
;International Tables for Crystallography
(1992, Vol. C, Tables 4.2.6.8 and 6.1.1.1)
;
F F 0.017 0.010
;International Tables for Crystallography
(1992, Vol. C, Tables 4.2.6.8 and 6.1.1.1)
;
Eu Eu -0.158 3.668
;International Tables for Crystallography
(1992, Vol. C, Tables 4.2.6.8 and 6.1.1.1)
;

loop_
_geom_angle_atom_site_label_1
_geom_angle_atom_site_label_2
_geom_angle_atom_site_label_3
_geom_angle
_geom_angle_publ_flag
O(1) Eu(1) O(2) 70.27(7) yes
O(1) Eu(1) O(3) 116.56(7) yes
O(1) Eu(1) O(4) 75.27(7) yes
O(1) Eu(1) O(5) 87.78(8) yes
O(1) Eu(1) O(6) 152.43(8) yes
O(1) Eu(1) O(7) 134.85(8) yes
O(1) Eu(1) O(8) 76.44(8) yes
O(2) Eu(1) O(3) 74.82(7) yes
O(2) Eu(1) O(4) 117.91(8) yes
O(2) Eu(1) O(5) 144.98(8) yes
O(2) Eu(1) O(6) 136.85(8) yes
O(2) Eu(1) O(7) 73.01(9) yes
O(2) Eu(1) O(8) 76.72(8) yes
O(3) Eu(1) O(4) 76.90(7) yes
O(3) Eu(1) O(5) 140.20(7) yes
O(3) Eu(1) O(6) 75.41(8) yes
O(3) Eu(1) O(7) 76.88(8) yes
O(3) Eu(1) O(8) 141.46(8) yes
O(4) Eu(1) O(5) 80.07(8) yes
O(4) Eu(1) O(6) 84.32(9) yes
O(4) Eu(1) O(7) 147.26(8) yes
O(4) Eu(1) O(8) 140.39(8) yes
O(5) Eu(1) O(6) 70.35(8) yes
O(5) Eu(1) O(7) 108.96(9) yes
O(5) Eu(1) O(8) 71.67(9) yes
O(6) Eu(1) O(7) 70.32(9) yes
O(6) Eu(1) O(8) 110.48(9) yes
O(7) Eu(1) O(8) 70.28(9) yes
O(3) P(1) C(1) 109.7(1) yes
O(3) P(1) C(7) 110.2(1) yes
O(3) P(1) C(13) 108.9(1) yes
C(1) P(1) C(7) 107.6(1) yes
C(1) P(1) C(13) 113.4(2) yes
C(7) P(1) C(13) 106.9(2) yes
O(4) P(2) C(23) 111.7(1) yes
O(4) P(2) C(25) 112.0(1) yes
O(4) P(2) C(31) 111.5(1) yes
C(23) P(2) C(25) 105.7(2) yes
C(23) P(2) C(31) 109.6(2) yes
C(25) P(2) C(31) 106.0(2) yes
F(23) F(11) C(52) 48.7(7) yes
F(23) F(12) C(52) 44.0(4) yes
F(22) F(15) C(54) 51.8(6) yes
F(15) F(22) C(54) 68.9(7) yes
F(11) F(23) F(12) 158(1) yes
F(11) F(23) C(52) 99.5(10) yes
F(12) F(23) C(52) 65.3(6) yes
Eu(1) O(1) C(47) 134.3(2) yes
Eu(1) O(2) C(50) 135.6(2) yes
Eu(1) O(3) P(1) 144.6(1) yes
Eu(1) O(4) P(2) 163.4(1) yes
Eu(1) O(5) C(40) 133.2(2) yes
Eu(1) O(6) C(37) 136.0(3) yes
Eu(1) O(7) C(45) 135.0(3) yes
Eu(1) O(8) C(42) 134.7(2) yes
P(1) C(1) C(2) 115.1(2) yes
P(1) C(1) C(6) 124.5(2) yes
C(2) C(1) C(6) 119.1(3) yes
C(1) C(2) C(3) 121.4(3) yes
C(2) C(3) C(4) 119.9(3) yes
C(3) C(4) C(5) 120.1(3) yes
C(4) C(5) C(6) 121.1(3) yes
C(1) C(6) C(5) 118.4(3) yes
C(1) C(6) C(24) 126.0(3) yes
C(5) C(6) C(24) 115.6(3) yes
P(1) C(7) C(8) 117.7(3) yes
P(1) C(7) C(12) 122.3(3) yes
C(8) C(7) C(12) 120.0(3) yes
C(7) C(8) C(9) 118.9(3) yes
C(8) C(9) C(10) 121.4(4) yes
C(9) C(10) C(11) 120.4(4) yes
C(10) C(11) C(12) 119.9(4) yes
C(7) C(12) C(11) 119.5(4) yes
P(1) C(13) C(14) 123.1(3) yes
P(1) C(13) C(18) 116.4(3) yes
C(14) C(13) C(18) 120.5(3) yes
C(13) C(14) C(15) 120.4(4) yes
C(14) C(15) C(16) 119.6(4) yes
C(15) C(16) C(17) 120.7(4) yes
C(16) C(17) C(18) 119.6(4) yes
C(13) C(18) C(17) 119.1(4) yes
C(20) C(19) C(24) 121.0(3) yes
C(19) C(20) C(21) 120.5(3) yes
C(20) C(21) C(22) 120.2(3) yes
C(21) C(22) C(23) 120.4(3) yes
P(2) C(23) C(22) 118.6(3) yes
P(2) C(23) C(24) 121.9(2) yes
C(22) C(23) C(24) 119.5(3) yes
C(6) C(24) C(19) 117.4(3) yes
C(6) C(24) C(23) 123.8(3) yes
C(19) C(24) C(23) 118.4(3) yes
P(2) C(25) C(26) 119.5(3) yes
P(2) C(25) C(30) 121.3(3) yes
C(26) C(25) C(30) 119.2(3) yes
C(25) C(26) C(27) 120.4(4) yes
C(26) C(27) C(28) 120.1(4) yes
C(27) C(28) C(29) 120.7(4) yes
C(28) C(29) C(30) 119.5(4) yes
C(25) C(30) C(29) 120.0(4) yes
P(2) C(31) C(32) 122.0(3) yes
P(2) C(31) C(36) 119.3(3) yes
C(32) C(31) C(36) 118.6(3) yes
C(31) C(32) C(33) 120.0(4) yes
C(32) C(33) C(34) 120.8(4) yes
C(33) C(34) C(35) 119.6(4) yes
C(34) C(35) C(36) 119.9(4) yes
C(31) C(36) C(35) 121.1(3) yes
O(6) C(37) C(39) 126.2(4) yes
O(6) C(37) C(54) 109.8(4) yes
C(39) C(37) C(54) 123.8(4) yes
C(37) C(39) C(40) 121.8(4) yes
O(5) C(40) C(39) 129.0(4) yes
O(5) C(40) C(41) 114.7(4) yes
C(39) C(40) C(41) 116.2(4) yes
F(16) C(41) F(17) 99.6(4) yes
F(16) C(41) F(18) 107.6(5) yes
F(16) C(41) C(40) 109.5(5) yes
F(17) C(41) F(18) 107.3(5) yes
F(17) C(41) C(40) 113.2(5) yes
F(18) C(41) C(40) 118.0(4) yes
O(8) C(42) C(44) 129.1(4) yes
O(8) C(42) C(52) 113.6(4) yes
C(44) C(42) C(52) 116.8(4) yes
C(42) C(44) C(45) 121.0(4) yes
O(7) C(45) C(44) 127.8(4) yes
O(7) C(45) C(46) 115.5(4) yes
C(44) C(45) C(46) 116.7(4) yes
F(7) C(46) F(8) 110.2(7) yes
F(7) C(46) F(9) 104.5(6) yes
F(7) C(46) C(45) 115.5(5) yes
F(8) C(46) F(9) 96.7(5) yes
F(8) C(46) C(45) 117.2(5) yes
F(9) C(46) C(45) 110.4(6) yes
O(1) C(47) C(48) 115.8(3) yes
O(1) C(47) C(49) 128.9(3) yes
C(48) C(47) C(49) 115.3(3) yes
F(1) C(48) F(2) 103.3(4) yes
F(1) C(48) F(3) 111.0(5) yes
F(1) C(48) C(47) 119.3(4) yes
F(2) C(48) F(3) 94.9(4) yes
F(2) C(48) C(47) 109.1(4) yes
F(3) C(48) C(47) 115.5(4) yes
C(47) C(49) C(50) 120.3(3) yes
O(2) C(50) C(49) 128.0(3) yes
O(2) C(50) C(51) 113.6(3) yes
C(49) C(50) C(51) 118.3(3) yes
F(4) C(51) F(5) 106.2(3) yes
F(4) C(51) F(6) 107.9(3) yes
F(4) C(51) C(50) 113.4(3) yes
F(5) C(51) F(6) 106.6(4) yes
F(5) C(51) C(50) 110.7(3) yes
F(6) C(51) C(50) 111.6(3) yes
F(11) C(52) F(12) 101.4(7) yes
F(11) C(52) F(19) 70.0(4) yes
F(11) C(52) F(20) 131.6(6) yes
F(11) C(52) F(23) 31.7(5) yes
F(11) C(52) C(42) 104.7(6) yes
F(12) C(52) F(19) 155.7(7) yes
F(12) C(52) F(20) 90.9(6) yes
F(12) C(52) F(23) 70.7(6) yes
F(12) C(52) C(42) 106.5(5) yes
F(19) C(52) F(20) 79.7(5) yes
F(19) C(52) F(23) 95.6(7) yes
F(19) C(52) C(42) 97.7(5) yes
F(20) C(52) F(23) 122.9(8) yes
F(20) C(52) C(42) 116.4(6) yes
F(23) C(52) C(42) 120.6(8) yes
F(13) C(54) F(14) 87.4(5) yes
F(13) C(54) F(15) 164.1(8) yes
F(13) C(54) F(22) 115.9(8) yes
F(13) C(54) C(37) 96.2(5) yes
F(14) C(54) F(15) 89.0(7) yes
F(14) C(54) F(22) 139.5(8) yes
F(14) C(54) C(37) 95.5(5) yes
F(15) C(54) F(22) 59.3(7) yes
F(15) C(54) C(37) 99.6(7) yes
F(22) C(54) C(37) 112.9(6) yes

loop_
_geom_bond_atom_site_label_1
_geom_bond_atom_site_label_2
_geom_bond_distance
_geom_bond_publ_flag
Eu(1) O(1) 2.437(2) yes
Eu(1) O(2) 2.401(2) yes
Eu(1) O(3) 2.319(2) yes
Eu(1) O(4) 2.335(2) yes
Eu(1) O(5) 2.414(2) yes
Eu(1) O(6) 2.399(2) yes
Eu(1) O(7) 2.417(3) yes
Eu(1) O(8) 2.404(2) yes
P(1) O(3) 1.501(2) yes
P(1) C(1) 1.806(3) yes
P(1) C(7) 1.817(3) yes
P(1) C(13) 1.803(3) yes
P(2) O(4) 1.499(2) yes
P(2) C(23) 1.816(4) yes
P(2) C(25) 1.806(3) yes
P(2) C(31) 1.786(3) yes
F(1) C(48) 1.211(4) yes
F(2) C(48) 1.355(6) yes
F(3) C(48) 1.269(5) yes
F(4) C(51) 1.327(4) yes
F(5) C(51) 1.341(4) yes
F(6) C(51) 1.308(5) yes
F(7) C(46) 1.219(6) yes
F(8) C(46) 1.267(6) yes
F(9) C(46) 1.293(7) yes
F(11) F(23) 0.768(8) yes
F(11) C(52) 1.439(9) yes
F(12) F(23) 1.489(9) yes
F(12) C(52) 1.434(8) yes
F(13) C(54) 1.407(7) yes
F(14) C(54) 1.452(7) yes
F(15) F(22) 1.12(1) yes
F(15) C(54) 1.22(1) yes
F(16) C(41) 1.339(6) yes
F(17) C(41) 1.329(7) yes
F(18) C(41) 1.266(5) yes
F(19) C(52) 1.597(8) yes
F(20) C(52) 1.247(7) yes
F(22) C(54) 1.026(7) yes
F(23) C(52) 1.096(8) yes
O(1) C(47) 1.245(4) yes
O(2) C(50) 1.255(4) yes
O(5) C(40) 1.250(4) yes
O(6) C(37) 1.227(4) yes
O(7) C(45) 1.230(4) yes
O(8) C(42) 1.240(4) yes
C(1) C(2) 1.390(4) yes
C(1) C(6) 1.401(4) yes
C(2) C(3) 1.378(5) yes
C(3) C(4) 1.362(5) yes
C(4) C(5) 1.384(5) yes
C(5) C(6) 1.401(5) yes
C(6) C(24) 1.512(4) yes
C(7) C(8) 1.376(5) yes
C(7) C(12) 1.397(5) yes
C(8) C(9) 1.383(5) yes
C(9) C(10) 1.351(6) yes
C(10) C(11) 1.372(6) yes
C(11) C(12) 1.381(5) yes
C(13) C(14) 1.373(5) yes
C(13) C(18) 1.388(5) yes
C(14) C(15) 1.385(5) yes
C(15) C(16) 1.371(6) yes
C(16) C(17) 1.385(7) yes
C(17) C(18) 1.400(5) yes
C(19) C(20) 1.365(5) yes
C(19) C(24) 1.415(5) yes
C(20) C(21) 1.362(5) yes
C(21) C(22) 1.383(5) yes
C(22) C(23) 1.402(4) yes
C(23) C(24) 1.389(4) yes
C(25) C(26) 1.377(5) yes
C(25) C(30) 1.383(5) yes
C(26) C(27) 1.393(5) yes
C(27) C(28) 1.356(6) yes
C(28) C(29) 1.375(6) yes
C(29) C(30) 1.402(5) yes
C(31) C(32) 1.394(5) yes
C(31) C(36) 1.369(5) yes
C(32) C(33) 1.380(5) yes
C(33) C(34) 1.368(6) yes
C(34) C(35) 1.375(5) yes
C(35) C(36) 1.386(5) yes
C(37) C(39) 1.394(6) yes
C(37) C(54) 1.751(8) yes
C(39) C(40) 1.357(5) yes
C(40) C(41) 1.506(6) yes
C(42) C(44) 1.364(6) yes
C(42) C(52) 1.586(8) yes
C(44) C(45) 1.384(6) yes
C(45) C(46) 1.521(6) yes
C(47) C(48) 1.521(5) yes
C(47) C(49) 1.397(4) yes
C(49) C(50) 1.376(5) yes
C(50) C(51) 1.530(5) yes

loop_
_geom_contact_atom_site_label_1
_geom_contact_atom_site_label_2
_geom_contact_distance
_geom_contact_site_symmetry_2
F(1) F(20) 2.850(5) 3_556
F(1) F(19) 3.151(7) 3_556
F(2) F(17) 3.101(5) 3_555
F(3) C(35) 3.105(6) 3_555
F(3) C(36) 3.301(5) 3_555
F(3) F(17) 3.359(6) 3_555
F(3) C(34) 3.430(6) 3_555
F(4) F(14) 3.043(5) 1_455
F(4) F(23) 3.231(7) 3_556
F(4) F(15) 3.28(1) 1_455
F(4) F(12) 3.471(7) 3_556
F(4) C(16) 3.499(5) 4_455
F(4) C(33) 3.559(5) 1_556
F(4) C(54) 3.596(7) 1_455
F(5) C(16) 3.401(4) 4_455
F(5) C(33) 3.567(5) 1_556
F(6) C(21) 3.516(5) 4_455
F(6) C(20) 3.550(4) 4_455
F(6) C(16) 3.581(4) 4_455
F(7) C(12) 3.452(5) 4_555
F(8) F(18) 3.337(6) 3_656
F(8) C(29) 3.391(6) 1_556
F(8) C(28) 3.584(6) 1_556
F(9) C(12) 3.470(6) 4_555
F(9) F(18) 3.529(7) 3_656
F(11) F(19) 2.596(8) 3_556
F(11) F(11) 2.71(1) 3_556
F(11) F(23) 3.42(1) 3_556
F(11) C(33) 3.434(7) 3_555
F(11) C(34) 3.518(7) 3_555
F(12) F(15) 2.62(1) 3_656
F(12) F(14) 3.006(8) 3_656
F(12) C(54) 3.548(10) 3_656
F(12) C(34) 3.595(7) 3_555
F(13) C(20) 3.301(5) 4_555
F(14) F(20) 2.940(6) 3_656
F(16) C(34) 3.433(6) 3_555
F(17) C(35) 3.442(5) 3_555
F(18) C(44) 3.438(6) 3_656
F(18) C(29) 3.500(6) 3_655
F(19) F(23) 3.259(9) 3_556
F(19) F(19) 3.50(1) 3_556
F(19) C(49) 3.572(7) 3_556
F(22) C(15) 3.519(7) 4_555
F(23) C(33) 3.336(8) 3_555
F(23) C(34) 3.353(8) 3_555
C(3) C(9) 3.493(6) 4_454

loop_
_geom_torsion_atom_site_label_1
_geom_torsion_atom_site_label_2
_geom_torsion_atom_site_label_3
_geom_torsion_atom_site_label_4
_geom_torsion
_geom_torsion_publ_flag
Eu(1) O(1) C(47) C(48) -176.2(3) yes
Eu(1) O(1) C(47) C(49) 4.2(6) yes
Eu(1) O(2) C(50) C(49) -15.1(6) yes
Eu(1) O(2) C(50) C(51) 168.5(2) yes
Eu(1) O(3) P(1) C(1) -17.2(3) yes
Eu(1) O(3) P(1) C(7) 101.1(2) yes
Eu(1) O(3) P(1) C(13) -141.9(2) yes
Eu(1) O(4) P(2) C(23) -116.5(5) yes
Eu(1) O(4) P(2) C(25) 1.8(5) yes
Eu(1) O(4) P(2) C(31) 120.4(5) yes
Eu(1) O(5) C(40) C(39) -11.9(8) yes
Eu(1) O(5) C(40) C(41) 171.3(4) yes
Eu(1) O(6) C(37) C(39) 14.5(9) yes
Eu(1) O(6) C(37) C(54) -159.8(3) yes
Eu(1) O(7) C(45) C(44) 14.0(7) yes
Eu(1) O(7) C(45) C(46) -166.2(4) yes
Eu(1) O(8) C(42) C(44) -7.8(7) yes
Eu(1) O(8) C(42) C(52) -179.8(3) yes
P(1) O(3) Eu(1) O(1) -2.3(2) yes
P(1) O(3) Eu(1) O(2) -60.5(2) yes
P(1) O(3) Eu(1) O(4) 63.6(2) yes
P(1) O(3) Eu(1) O(5) 119.9(2) yes
P(1) O(3) Eu(1) O(6) 151.1(2) yes
P(1) O(3) Eu(1) O(7) -136.2(2) yes
P(1) O(3) Eu(1) O(8) -104.2(2) yes
P(1) C(1) C(2) C(3) -168.1(3) yes
P(1) C(1) C(6) C(5) 167.2(3) yes
P(1) C(1) C(6) C(24) -16.4(5) yes
P(1) C(7) C(8) C(9) 178.6(3) yes
P(1) C(7) C(12) C(11) -177.3(3) yes
P(1) C(13) C(14) C(15) 177.3(3) yes
P(1) C(13) C(18) C(17) -178.4(3) yes
P(2) O(4) Eu(1) O(1) -129.3(5) yes
P(2) O(4) Eu(1) O(2) 173.0(5) yes
P(2) O(4) Eu(1) O(3) 108.3(5) yes
P(2) O(4) Eu(1) O(5) -39.0(5) yes
P(2) O(4) Eu(1) O(6) 32.0(5) yes
P(2) O(4) Eu(1) O(7) 70.8(5) yes
P(2) O(4) Eu(1) O(8) -83.5(5) yes
P(2) C(23) C(22) C(21) -177.5(3) yes
P(2) C(23) C(24) C(6) -8.4(4) yes
P(2) C(23) C(24) C(19) 179.0(3) yes
P(2) C(25) C(26) C(27) -179.2(4) yes
P(2) C(25) C(30) C(29) 179.2(3) yes
P(2) C(31) C(32) C(33) 176.7(3) yes
P(2) C(31) C(36) C(35) -176.5(3) yes
F(1) C(48) C(47) O(1) 158.6(5) yes
F(1) C(48) C(47) C(49) -21.7(7) yes
F(2) C(48) C(47) O(1) -83.1(5) yes
F(2) C(48) C(47) C(49) 96.6(5) yes
F(3) C(48) C(47) O(1) 22.4(6) yes
F(3) C(48) C(47) C(49) -158.0(4) yes
F(4) C(51) C(50) O(2) -162.8(3) yes
F(4) C(51) C(50) C(49) 20.5(5) yes
F(5) C(51) C(50) O(2) -43.6(4) yes
F(5) C(51) C(50) C(49) 139.7(4) yes
F(6) C(51) C(50) O(2) 75.1(4) yes
F(6) C(51) C(50) C(49) -101.7(4) yes
F(7) C(46) C(45) O(7) 51.1(9) yes
F(7) C(46) C(45) C(44) -129.1(7) yes
F(8) C(46) C(45) O(7) -176.4(6) yes
F(8) C(46) C(45) C(44) 3.4(9) yes
F(9) C(46) C(45) O(7) -67.1(7) yes
F(9) C(46) C(45) C(44) 112.7(6) yes
F(11) F(23) F(12) C(52) 46(2) yes
F(11) F(23) C(52) F(12) -164.7(10) yes
F(11) F(23) C(52) F(19) 35.8(10) yes
F(11) F(23) C(52) F(20) 117(1) yes
F(11) F(23) C(52) C(42) -66(1) yes
F(11) C(52) F(12) F(23) -8.1(5) yes
F(11) C(52) F(23) F(12) 164.7(10) yes
F(11) C(52) C(42) O(8) -51.2(7) yes
F(11) C(52) C(42) C(44) 135.7(6) yes
F(12) F(23) F(11) C(52) -41(2) yes
F(12) F(23) C(52) F(19) -159.4(6) yes
F(12) F(23) C(52) F(20) -78.1(8) yes
F(12) F(23) C(52) C(42) 98.1(7) yes
F(12) C(52) F(11) F(23) 14.7(9) yes
F(12) C(52) C(42) O(8) 55.7(7) yes
F(12) C(52) C(42) C(44) -117.4(6) yes
F(13) C(54) F(15) F(22) 76(3) yes
F(13) C(54) F(22) F(15) -162.7(9) yes
F(13) C(54) C(37) O(6) -63.9(6) yes
F(13) C(54) C(37) C(39) 121.7(6) yes
F(14) C(54) F(15) F(22) 153.5(7) yes
F(14) C(54) F(22) F(15) -43(1) yes
F(14) C(54) C(37) O(6) -151.9(5) yes
F(14) C(54) C(37) C(39) 33.7(7) yes
F(15) F(22) C(54) C(37) 87.7(8) yes
F(15) C(54) C(37) O(6) 118.2(8) yes
F(15) C(54) C(37) C(39) -56.2(10) yes
F(16) C(41) C(40) O(5) -62.5(7) yes
F(16) C(41) C(40) C(39) 120.3(5) yes
F(17) C(41) C(40) O(5) 47.7(7) yes
F(17) C(41) C(40) C(39) -129.5(5) yes
F(18) C(41) C(40) O(5) 174.1(5) yes
F(18) C(41) C(40) C(39) -3.1(9) yes
F(19) C(52) F(11) F(23) -141(1) yes
F(19) C(52) F(12) F(23) 58(1) yes
F(19) C(52) C(42) O(8) -122.5(5) yes
F(19) C(52) C(42) C(44) 64.4(6) yes
F(20) C(52) F(11) F(23) -86(1) yes
F(20) C(52) F(12) F(23) 124.8(8) yes
F(20) C(52) C(42) O(8) 155.2(5) yes
F(20) C(52) C(42) C(44) -17.9(8) yes
F(22) F(15) C(54) C(37) -111.0(7) yes
F(22) C(54) C(37) O(6) 57.6(9) yes
F(22) C(54) C(37) C(39) -116.9(8) yes
F(23) F(11) C(52) C(42) 125(1) yes
F(23) F(12) C(52) C(42) -117.3(8) yes
F(23) C(52) C(42) O(8) -21(1) yes
F(23) C(52) C(42) C(44) 165.7(8) yes
O(1) Eu(1) O(2) C(50) 17.7(3) yes
O(1) Eu(1) O(5) C(40) -179.9(4) yes
O(1) Eu(1) O(6) C(37) -58.4(5) yes
O(1) Eu(1) O(7) C(45) 29.1(4) yes
O(1) Eu(1) O(8) C(42) -136.2(4) yes
O(1) C(47) C(49) C(50) 8.0(6) yes
O(2) Eu(1) O(1) C(47) -12.2(3) yes
O(2) Eu(1) O(5) C(40) -130.0(3) yes
O(2) Eu(1) O(6) C(37) 133.9(4) yes
O(2) Eu(1) O(7) C(45) 65.8(4) yes
O(2) Eu(1) O(8) C(42) -63.7(4) yes
O(2) C(50) C(49) C(47) -2.7(6) yes
O(3) Eu(1) O(1) C(47) -72.8(3) yes
O(3) Eu(1) O(2) C(50) 143.8(3) yes
O(3) Eu(1) O(5) C(40) 49.4(4) yes
O(3) Eu(1) O(6) C(37) -178.4(5) yes
O(3) Eu(1) O(7) C(45) 143.7(4) yes
O(3) Eu(1) O(8) C(42) -20.4(4) yes
O(3) P(1) C(1) C(2) 87.3(3) yes
O(3) P(1) C(1) C(6) -79.5(3) yes
O(3) P(1) C(7) C(8) 10.7(3) yes
O(3) P(1) C(7) C(12) -171.7(3) yes
O(3) P(1) C(13) C(14) -170.3(3) yes
O(3) P(1) C(13) C(18) 6.8(3) yes
O(4) Eu(1) O(1) C(47) -139.7(3) yes
O(4) Eu(1) O(2) C(50) 78.0(3) yes
O(4) Eu(1) O(5) C(40) 104.7(4) yes
O(4) Eu(1) O(6) C(37) -100.5(5) yes
O(4) Eu(1) O(7) C(45) -178.8(3) yes
O(4) Eu(1) O(8) C(42) 178.3(3) yes
O(4) P(2) C(23) C(22) 141.5(3) yes
O(4) P(2) C(23) C(24) -38.1(3) yes
O(4) P(2) C(25) C(26) -67.1(4) yes
O(4) P(2) C(25) C(30) 113.9(3) yes
O(4) P(2) C(31) C(32) 170.7(3) yes
O(4) P(2) C(31) C(36) -12.1(3) yes
O(5) Eu(1) O(1) C(47) 140.0(3) yes
O(5) Eu(1) O(2) C(50) -36.6(4) yes
O(5) Eu(1) O(6) C(37) -19.0(5) yes
O(5) Eu(1) O(7) C(45) -77.4(4) yes
O(5) Eu(1) O(8) C(42) 131.6(4) yes
O(5) C(40) C(39) C(37) -4.0(9) yes
O(6) Eu(1) O(1) C(47) 176.7(3) yes
O(6) Eu(1) O(2) C(50) -168.4(3) yes
O(6) Eu(1) O(5) C(40) 17.2(4) yes
O(6) Eu(1) O(7) C(45) -137.4(4) yes
O(6) Eu(1) O(8) C(42) 71.7(4) yes
O(6) C(37) C(39) C(40) 3.0(10) yes
O(7) Eu(1) O(1) C(47) 25.2(4) yes
O(7) Eu(1) O(2) C(50) -135.6(3) yes
O(7) Eu(1) O(5) C(40) -42.8(4) yes
O(7) Eu(1) O(6) C(37) 100.6(5) yes
O(7) Eu(1) O(8) C(42) 12.8(4) yes
O(7) C(45) C(44) C(42) 0.2(8) yes
O(8) Eu(1) O(1) C(47) 68.3(3) yes
O(8) Eu(1) O(2) C(50) -62.5(3) yes
O(8) Eu(1) O(5) C(40) -103.4(4) yes
O(8) Eu(1) O(6) C(37) 41.6(5) yes
O(8) Eu(1) O(7) C(45) -15.8(4) yes
O(8) C(42) C(44) C(45) -3.3(8) yes
C(1) P(1) C(7) C(8) 130.4(3) yes
C(1) P(1) C(7) C(12) -52.0(3) yes
C(1) P(1) C(13) C(14) 67.2(3) yes
C(1) P(1) C(13) C(18) -115.7(3) yes
C(1) C(2) C(3) C(4) 1.0(6) yes
C(1) C(6) C(5) C(4) -1.6(5) yes
C(1) C(6) C(24) C(19) -80.0(4) yes
C(1) C(6) C(24) C(23) 107.3(4) yes
C(2) C(1) P(1) C(7) -32.7(3) yes
C(2) C(1) P(1) C(13) -150.7(3) yes
C(2) C(1) C(6) C(5) 0.9(5) yes
C(2) C(1) C(6) C(24) 177.2(3) yes
C(2) C(3) C(4) C(5) -1.6(6) yes
C(3) C(2) C(1) C(6) -0.6(5) yes
C(3) C(4) C(5) C(6) 2.0(6) yes
C(4) C(5) C(6) C(24) -178.3(3) yes
C(5) C(6) C(24) C(19) 96.4(4) yes
C(5) C(6) C(24) C(23) -76.3(4) yes
C(6) C(1) P(1) C(7) 160.5(3) yes
C(6) C(1) P(1) C(13) 42.5(3) yes
C(6) C(24) C(19) C(20) -174.6(3) yes
C(6) C(24) C(23) C(22) 172.0(3) yes
C(7) P(1) C(13) C(14) -51.2(3) yes
C(7) P(1) C(13) C(18) 125.9(3) yes
C(7) C(8) C(9) C(10) -1.2(6) yes
C(7) C(12) C(11) C(10) -1.3(6) yes
C(8) C(7) P(1) C(13) -107.5(3) yes
C(8) C(7) C(12) C(11) 0.2(6) yes
C(8) C(9) C(10) C(11) 0.2(7) yes
C(9) C(8) C(7) C(12) 1.0(5) yes
C(9) C(10) C(11) C(12) 1.1(7) yes
C(12) C(7) P(1) C(13) 70.1(3) yes
C(13) C(14) C(15) C(16) 0.2(6) yes
C(13) C(18) C(17) C(16) 1.7(6) yes
C(14) C(13) C(18) C(17) -1.3(5) yes
C(14) C(15) C(16) C(17) 0.2(6) yes
C(15) C(14) C(13) C(18) 0.3(5) yes
C(15) C(16) C(17) C(18) -1.2(6) yes
C(19) C(20) C(21) C(22) -0.7(6) yes
C(19) C(24) C(23) C(22) -0.6(5) yes
C(20) C(19) C(24) C(23) -1.5(5) yes
C(20) C(21) C(22) C(23) -1.5(6) yes
C(21) C(20) C(19) C(24) 2.2(6) yes
C(21) C(22) C(23) C(24) 2.1(5) yes
C(22) C(23) P(2) C(25) 19.5(3) yes
C(22) C(23) P(2) C(31) -94.4(3) yes
C(23) P(2) C(25) C(26) 54.8(3) yes
C(23) P(2) C(25) C(30) -124.3(3) yes
C(23) P(2) C(31) C(32) 46.4(3) yes
C(23) P(2) C(31) C(36) -136.4(3) yes
C(24) C(23) P(2) C(25) -160.2(3) yes
C(24) C(23) P(2) C(31) 86.0(3) yes
C(25) P(2) C(31) C(32) -67.2(3) yes
C(25) P(2) C(31) C(36) 110.0(3) yes
C(25) C(26) C(27) C(28) -0.2(8) yes
C(25) C(30) C(29) C(28) 0.2(7) yes
C(26) C(25) P(2) C(31) 171.1(3) yes
C(26) C(25) C(30) C(29) 0.1(6) yes
C(26) C(27) C(28) C(29) 0.4(8) yes
C(27) C(26) C(25) C(30) -0.1(7) yes
C(27) C(28) C(29) C(30) -0.4(8) yes
C(30) C(25) P(2) C(31) -7.9(4) yes
C(31) C(32) C(33) C(34) -0.6(7) yes
C(31) C(36) C(35) C(34) -0.1(7) yes
C(32) C(31) C(36) C(35) 0.9(6) yes
C(32) C(33) C(34) C(35) 1.3(7) yes
C(33) C(32) C(31) C(36) -0.5(6) yes
C(33) C(34) C(35) C(36) -1.0(7) yes
C(37) C(39) C(40) C(41) 172.8(6) yes
C(40) C(39) C(37) C(54) 176.5(5) yes
C(42) C(44) C(45) C(46) -179.6(5) yes
C(45) C(44) C(42) C(52) 168.5(5) yes
C(47) C(49) C(50) C(51) 173.5(3) yes
C(48) C(47) C(49) C(50) -171.7(4) yes
C(48) C(47) C(49) C(50) -171.7(4) yes
